data_7246794
loop_
_publ_author_name
'Zhang, Kai-ming'
'Ji, Min-fang'
'Zhou, Xue-Yi'
'Xuan, Fang'
'Duan, Bo-yuan'
'Yuan, Yuan'
'Liu, Guang-xiang'
'Duan, Hai-bao'
'Zhao, Hai-rong'

_publ_section_title
;
 The proton conduction behavior of two 1D open-framework metal phosphates
 with similar crystal structures and different hydrogen bond networks
;
_journal_issue 19
_journal_name_full 'RSC Advances'
_journal_page_first 12703
_journal_page_last 12711
_journal_paper_doi 10.1039/D3RA01130E
_journal_volume 13
_journal_year 2023
_chemical_formula_sum 'Al2 O4 Sr'
_chemical_name_systematic 'Strontium Dialuminate - Ht'
_space_group_IT_number 182
_space_group_name_Hall 'P 6c 2c'
_space_group_name_H-M_alt 'P 63 2 2'
_symmetry_cell_setting hexagonal
_symmetry_Int_Tables_number 182
_symmetry_space_group_name_H-M 'P 63 2 2'
_audit_update_record
;
2018-02-27 deposited with the CCDC.	2023-03-20 downloaded from the CCDC.
;
_cell_angle_alpha 90
_cell_angle_beta 90
_cell_angle_gamma 120
_cell_formula_units_Z 2
_cell_length_a 5.1765
_cell_length_b 5.1765
_cell_length_c 8.5758
_cell_volume 199.011
_refine_ls_R_factor_all 0.0238
_cod_data_source_file d3ra01130e2.cif
_cod_data_source_block 160301-ICSD
_cod_original_cell_volume 199.01
_cod_original_formula_sum 'Al2 O4 Sr1'
_cod_database_code 7246794

loop_
_symmetry_equiv_pos_site_id
_symmetry_equiv_pos_as_xyz
1 'x, x-y, -z+1/2'
2 '-x+y, y, -z+1/2'
3 '-y, -x, -z+1/2'
4 'x-y, x, z+1/2'
5 'y, -x+y, z+1/2'
6 '-x, -y, z+1/2'
7 '-x, -x+y, -z'
8 'x-y, -y, -z'
9 'y, x, -z'
10 '-x+y, -x, z'
11 '-y, x-y, z'
12 'x, y, z'

loop_
_atom_site_label
_atom_site_type_symbol
_atom_site_fract_x
_atom_site_fract_y
_atom_site_fract_z
Sr1 Sr2+ 0 0 0.25
Al1 Al3+ 0.3333 0.6667 0.9451
O1 O2- 0.6057 0.2114 0.25
O2 O2- 0.3591 0 0

loop_
_citation_id
_citation_doi
_citation_year
1 10.1016/j.jssc.2007.10.021 2007
